data_4061964
_journal_name_full Organometallics
_journal_year 2003
_chemical_formula_sum 'C14 H28 B10 O2 Sn'
_chemical_formula_weight 455.15
_space_group_IT_number 14
_symmetry_cell_setting monoclinic
_symmetry_space_group_name_Hall '-P 2yn'
_symmetry_space_group_name_H-M 'P 1 21/n 1'
_cell_angle_alpha 90.00
_cell_angle_beta 105.5370(10)
_cell_angle_gamma 90.00
_cell_formula_units_Z 4
_cell_length_a 10.8073(5)
_cell_length_b 16.9650(8)
_cell_length_c 12.3972(6)
_cell_measurement_temperature 293(2)
_cell_volume 2189.91(18)
_diffrn_ambient_temperature 293(2)
_exptl_crystal_density_diffrn 1.381
_cod_depositor_comments
;
The following automatic conversions were performed:

'_symmetry_cell_setting' tag value 'MONCLINIC' was replaced with
'monoclinic' value.

Automatic conversion script
Id: cif_fix_values 1646 2011-03-28 12:23:43Z adriana 
;
_cod_original_sg_symbol_H-M 'P 21/n'
_cod_database_code 4061964

loop_
_symmetry_equiv_pos_as_xyz
'x, y, z'
'-x+1/2, y+1/2, -z+1/2'
'-x, -y, -z'
'x-1/2, -y-1/2, z-1/2'

loop_
_atom_site_label
_atom_site_type_symbol
_atom_site_fract_x
_atom_site_fract_y
_atom_site_fract_z
_atom_site_U_iso_or_equiv
_atom_site_adp_type
_atom_site_occupancy
_atom_site_symmetry_multiplicity
_atom_site_calc_flag
_atom_site_refinement_flags
_atom_site_disorder_assembly
_atom_site_disorder_group
Sn1 Sn 0.73402(3) 0.156975(19) 0.79364(2) 0.04578(12) Uani 1 1 d . . .
O1 O 0.8403(4) 0.0556(2) 0.6742(4) 0.0879(12) Uani 1 1 d . . .
O2 O 0.9313(3) 0.2090(2) 0.7235(3) 0.0642(9) Uani 1 1 d . . .
C1 C 0.5065(4) 0.1779(2) 0.8486(3) 0.0341(9) Uani 1 1 d . . .
C2 C 0.4889(4) 0.1134(2) 0.7712(3) 0.0350(9) Uani 1 1 d . . .
C21 C 0.4924(4) 0.1583(2) 0.9644(3) 0.0419(10) Uani 1 1 d . . .
H21A H 0.5715 0.1347 1.0085 0.050 Uiso 1 1 calc R . .
H21B H 0.4786 0.2066 1.0013 0.050 Uiso 1 1 calc R . .
C22 C 0.3826(4) 0.1026(2) 0.9599(3) 0.0361(9) Uani 1 1 d . . .
C23 C 0.2988(4) 0.1111(3) 1.0267(4) 0.0453(10) Uani 1 1 d . . .
H23A H 0.3066 0.1541 1.0746 0.054 Uiso 1 1 calc R . .
C24 C 0.2040(4) 0.0559(3) 1.0223(4) 0.0520(12) Uani 1 1 d . . .
H24A H 0.1502 0.0608 1.0692 0.062 Uiso 1 1 calc R . .
C25 C 0.1885(4) -0.0061(3) 0.9488(4) 0.0519(11) Uani 1 1 d . . .
H25A H 0.1241 -0.0430 0.9458 0.062 Uiso 1 1 calc R . .
C26 C 0.2685(4) -0.0138(2) 0.8795(4) 0.0456(10) Uani 1 1 d . . .
H26A H 0.2560 -0.0549 0.8281 0.055 Uiso 1 1 calc R . .
C27 C 0.3674(4) 0.0395(2) 0.8861(3) 0.0377(9) Uani 1 1 d . . .
C28 C 0.4602(4) 0.0335(2) 0.8145(4) 0.0432(10) Uani 1 1 d . . .
H28A H 0.4242 -0.0009 0.7515 0.052 Uiso 1 1 calc R . .
H28B H 0.5397 0.0101 0.8582 0.052 Uiso 1 1 calc R . .
C31 C 0.7752(8) -0.0091(5) 0.6141(8) 0.136(3) Uani 1 1 d . . .
H31A H 0.7143 -0.0291 0.6510 0.204 Uiso 1 1 calc R . .
H31B H 0.8360 -0.0496 0.6105 0.204 Uiso 1 1 calc R . .
H31C H 0.7310 0.0073 0.5396 0.204 Uiso 1 1 calc R . .
C32 C 0.9333(8) 0.0886(5) 0.6268(7) 0.118(3) Uani 1 1 d . . .
H32A H 0.8913 0.1131 0.5558 0.142 Uiso 1 1 calc R . .
H32B H 0.9892 0.0473 0.6129 0.142 Uiso 1 1 calc R . .
C33 C 1.0108(7) 0.1484(5) 0.7039(8) 0.106(3) Uani 1 1 d . . .
H33A H 1.0544 0.1235 0.7743 0.127 Uiso 1 1 calc R . .
H33B H 1.0754 0.1702 0.6712 0.127 Uiso 1 1 calc R . .
C34 C 1.0059(5) 0.2723(4) 0.7807(5) 0.088(2) Uani 1 1 d . . .
H34A H 0.9500 0.3135 0.7928 0.132 Uiso 1 1 calc R . .
H34B H 1.0596 0.2924 0.7366 0.132 Uiso 1 1 calc R . .
H34C H 1.0586 0.2542 0.8515 0.132 Uiso 1 1 calc R . .
B3 B 0.5089(4) 0.1154(3) 0.6498(4) 0.0410(11) Uani 1 1 d . . .
H3 H 0.5127 0.0552 0.6180 0.049 Uiso 1 1 calc R . .
B4 B 0.5963(5) 0.2002(3) 0.6120(4) 0.0443(12) Uani 1 1 d . . .
H4 H 0.6606 0.1888 0.5584 0.053 Uiso 1 1 calc R . .
B5 B 0.6255(4) 0.2786(3) 0.7114(4) 0.0422(11) Uani 1 1 d . . .
H5 H 0.7097 0.3174 0.7236 0.051 Uiso 1 1 calc R . .
B6 B 0.5590(4) 0.2639(3) 0.8327(4) 0.0408(11) Uani 1 1 d . . .
H6 H 0.6296 0.2762 0.9130 0.049 Uiso 1 1 calc R . .
B7 B 0.3598(4) 0.1599(3) 0.6666(4) 0.0458(12) Uani 1 1 d . . .
H7 H 0.2681 0.1292 0.6583 0.055 Uiso 1 1 calc R . .
B8 B 0.4291(5) 0.1897(3) 0.5569(4) 0.0490(13) Uani 1 1 d . . .
H8 H 0.3860 0.1723 0.4694 0.059 Uiso 1 1 calc R . .
B9 B 0.4984(5) 0.2841(3) 0.5875(4) 0.0476(13) Uani 1 1 d . . .
H9 H 0.4999 0.3256 0.5197 0.057 Uiso 1 1 calc R . .
B10 B 0.4766(5) 0.3184(3) 0.7165(4) 0.0454(12) Uani 1 1 d . . .
H10 H 0.4649 0.3819 0.7290 0.054 Uiso 1 1 calc R . .
B11 B 0.3895(5) 0.2470(3) 0.7705(4) 0.0446(12) Uani 1 1 d . . .
H11 H 0.3121 0.2589 0.8106 0.053 Uiso 1 1 calc R . .
B12 B 0.3559(5) 0.2596(3) 0.6271(4) 0.0457(12) Uani 1 1 d . . .
H12 H 0.2617 0.2850 0.5849 0.055 Uiso 1 1 calc R . .

loop_
_atom_site_aniso_label
_atom_site_aniso_U_11
_atom_site_aniso_U_22
_atom_site_aniso_U_33
_atom_site_aniso_U_23
_atom_site_aniso_U_13
_atom_site_aniso_U_12
Sn1 0.02830(16) 0.0584(2) 0.05100(19) 0.01648(15) 0.01125(12) 0.00613(14)
O1 0.077(3) 0.078(3) 0.115(3) -0.011(3) 0.037(3) 0.016(2)
O2 0.0354(18) 0.088(3) 0.074(2) 0.003(2) 0.0237(17) 0.0057(18)
C1 0.0244(19) 0.037(2) 0.042(2) 0.0021(17) 0.0104(16) -0.0032(15)
C2 0.027(2) 0.034(2) 0.045(2) 0.0020(18) 0.0129(17) 0.0053(16)
C21 0.039(2) 0.045(2) 0.044(2) -0.003(2) 0.0160(18) -0.0039(19)
C22 0.036(2) 0.033(2) 0.042(2) 0.0045(17) 0.0160(18) -0.0040(17)
C23 0.051(3) 0.041(3) 0.050(3) -0.003(2) 0.025(2) -0.001(2)
C24 0.044(3) 0.055(3) 0.068(3) 0.006(2) 0.033(2) 0.000(2)
C25 0.042(3) 0.046(3) 0.072(3) 0.005(2) 0.022(2) -0.010(2)
C26 0.051(3) 0.035(2) 0.054(3) -0.003(2) 0.019(2) -0.0087(19)
C27 0.037(2) 0.032(2) 0.047(2) 0.0037(18) 0.0163(18) 0.0030(17)
C28 0.047(3) 0.035(2) 0.054(2) 0.002(2) 0.023(2) 0.0018(19)
C31 0.101(6) 0.092(6) 0.203(9) -0.046(6) 0.021(6) 0.024(5)
C32 0.097(6) 0.134(7) 0.146(7) -0.027(6) 0.072(6) 0.027(5)
C33 0.062(4) 0.129(7) 0.148(7) 0.014(5) 0.063(5) 0.026(4)
C34 0.052(3) 0.146(6) 0.066(4) -0.005(4) 0.016(3) -0.019(4)
B3 0.033(3) 0.047(3) 0.044(3) 0.000(2) 0.012(2) 0.002(2)
B4 0.037(3) 0.058(3) 0.040(3) 0.012(2) 0.013(2) 0.002(2)
B5 0.028(2) 0.051(3) 0.048(3) 0.012(2) 0.010(2) -0.004(2)
B6 0.027(2) 0.045(3) 0.048(3) 0.007(2) 0.006(2) -0.002(2)
B7 0.022(2) 0.060(3) 0.054(3) 0.009(3) 0.0074(19) 0.000(2)
B8 0.039(3) 0.065(3) 0.040(3) 0.006(2) 0.006(2) 0.002(2)
B9 0.033(3) 0.063(3) 0.045(3) 0.019(2) 0.006(2) 0.003(2)
B10 0.038(3) 0.043(3) 0.052(3) 0.012(2) 0.007(2) 0.006(2)
B11 0.029(2) 0.051(3) 0.054(3) 0.004(2) 0.011(2) 0.009(2)
B12 0.030(3) 0.055(3) 0.050(3) 0.007(2) 0.007(2) 0.008(2)

loop_
_geom_bond_atom_site_label_1
_geom_bond_atom_site_label_2
_geom_bond_distance
_geom_bond_site_symmetry_2
_geom_bond_publ_flag
Sn1 B4 2.455(5) . ?
Sn1 B5 2.456(5) . ?
Sn1 B3 2.697(5) . ?
O1 C31 1.405(8) . ?
O1 C32 1.409(8) . ?
O2 C33 1.401(7) . ?
O2 C34 1.415(7) . ?
C1 C2 1.436(6) . ?
C1 C21 1.520(5) . ?
C1 B6 1.597(6) . ?
C1 B11 1.804(6) . ?
C2 C28 1.520(6) . ?
C2 B3 1.577(6) . ?
C2 B7 1.812(6) . ?
C21 C22 1.506(5) . ?
C22 C23 1.389(5) . ?
C22 C27 1.390(5) . ?
C23 C24 1.378(6) . ?
C24 C25 1.373(6) . ?
C25 C26 1.378(6) . ?
C26 C27 1.385(6) . ?
C27 C28 1.510(5) . ?
C32 C33 1.489(10) . ?
B3 B8 1.768(7) . ?
B3 B7 1.841(7) . ?
B3 B4 1.849(7) . ?
B4 B9 1.750(7) . ?
B4 B8 1.761(7) . ?
B4 B5 1.783(7) . ?
B5 B10 1.762(7) . ?
B5 B9 1.767(7) . ?
B5 B6 1.849(7) . ?
B6 B10 1.742(7) . ?
B6 B11 1.810(7) . ?
B7 B12 1.759(7) . ?
B7 B8 1.792(7) . ?
B7 B11 1.930(8) . ?
B8 B9 1.765(8) . ?
B8 B12 1.777(8) . ?
B9 B10 1.776(8) . ?
B9 B12 1.785(7) . ?
B10 B11 1.772(7) . ?
B10 B12 1.775(7) . ?
B11 B12 1.731(7) . ?
